data_4027818
loop_
_publ_author_name
'Olenev, A.V.'
'Vorontsov, I.I.'
'Baranov, A.I.'
'Antipin, M.Yu.'
'Shevelkov, A.V.'
'Oleneva, O.S.'

_publ_section_title
;
 Synthesis, Crystal and Electronic Structure of [Hg7 As4] (Ag I3)2, a
 Novel Supramolecular Complex with the Off-plane (AgI3)2(2-) Guest Anion.
;
_journal_name_full 'European Journal of Inorganic Chemistry'
_journal_page_first 1053
_journal_page_last 1057
_journal_paper_doi 10.1002/ejic.200390137
_journal_volume 2003
_journal_year 2003
_chemical_formula_sum 'Ag2 As4 Hg7 I6'
_chemical_name_systematic '(Hg7 As4) (Ag I3)2'
_space_group_IT_number 205
_symmetry_space_group_name_Hall '-P 2ac 2ab 3'
_symmetry_space_group_name_H-M 'P a -3'
_cell_angle_alpha 90
_cell_angle_beta 90
_cell_angle_gamma 90
_cell_formula_units_Z 4
_cell_length_a 13.1075
_cell_length_b 13.1075
_cell_length_c 13.1075
_cell_volume 2251.954
_citation_journal_id_ASTM EJICFO
_cod_data_source_file silver2-3_8.cif
_cod_data_source_block Ag2As4Hg7I6
_cod_original_cell_volume 2251.955
_cod_database_code 4027818

loop_
_symmetry_equiv_pos_as_xyz
x,y,z
-x+1/2,-y,z+1/2
x+1/2,-y+1/2,-z
-x,y+1/2,-z+1/2
z,x,y
-z+1/2,-x,y+1/2
z+1/2,-x+1/2,-y
-z,x+1/2,-y+1/2
y,z,x
y+1/2,-z+1/2,-x
-y,z+1/2,-x+1/2
-y+1/2,-z,x+1/2
-x,-y,-z
x-1/2,y,-z-1/2
-x-1/2,y-1/2,z
x,-y-1/2,z-1/2
-z,-x,-y
z-1/2,x,-y-1/2
-z-1/2,x-1/2,y
z,-x-1/2,y-1/2
-y,-z,-x
-y-1/2,z-1/2,x
y,-z-1/2,x-1/2
y-1/2,z,-x-1/2

loop_
_atom_site_label
_atom_site_type_symbol
_atom_site_fract_x
_atom_site_fract_y
_atom_site_fract_z
_atom_site_occupancy
_atom_site_U_iso_or_equiv
As2 As-3 0.3901 0.3901 0.3901 1 0.0
As1 As-3 0.05296 0.05296 0.05296 1 0.0
I1 I 0.16437 0.55129 0.24696 1 0.0
Ag1 Ag+1 0.2237 0.2237 0.2237 1 0.0
Hg2 Hg+2 0.5 0.5 0.5 1 0.0
Hg1 Hg+2 0.21132 0.41595 0.4503 1 0.0
